data_7250556
loop_
_publ_author_name
'Zhang, Guang-yang'
'Sun, Ying'
'Zhang, Zhong'
'Wang, Xiu-li'

_publ_section_title
;
 Modulating central metals in 2D POMOFs for enhanced photocatalytic
 reduction of Cr(vi), oxidation of CEES and decolorization of MB
;
_journal_issue 26
_journal_name_full CrystEngComm
_journal_page_first 4547
_journal_page_last 4554
_journal_paper_doi 10.1039/D5CE00354G
_journal_volume 27
_journal_year 2025
_chemical_formula_moiety 'Mo4 O13, C36 H28 Cu N4 O4, 4[H2O]'
_chemical_formula_sum 'C36 H36 Cu Mo4 N4 O21'
_chemical_formula_weight 1307.99
_space_group_crystal_system triclinic
_space_group_IT_number 2
_space_group_name_Hall '-P 1'
_space_group_name_H-M_alt 'P -1'
_atom_sites_solution_hydrogens geom
_atom_sites_solution_primary iterative
_audit_block_doi 10.5517/ccdc.csd.cc2mp0mz
_audit_creation_date 2025-05-16
_audit_creation_method
;
Olex2 1.3
(compiled 2020.11.12 svn.r5f609507 for OlexSys, GUI svn.r6408)
;
_audit_update_record
;
2025-05-17 deposited with the CCDC.	2025-05-27 downloaded from the CCDC.
;
_cell_angle_alpha 115.58(2)
_cell_angle_beta 109.27(2)
_cell_angle_gamma 97.28(2)
_cell_formula_units_Z 2
_cell_length_a 12.293(13)
_cell_length_b 14.761(16)
_cell_length_c 14.809(16)
_cell_measurement_reflns_used 904
_cell_measurement_temperature 296.15
_cell_measurement_theta_max 19.07
_cell_measurement_theta_min 2.63
_cell_volume 2171(4)
_computing_cell_refinement 'SAINT v8.34A (Bruker, 2013)'
_computing_data_reduction 'SAINT v8.34A (Bruker, 2013)'
_computing_molecular_graphics 'Olex2 1.3 (Dolomanov et al., 2009)'
_computing_publication_material 'Olex2 1.3 (Dolomanov et al., 2009)'
_computing_structure_refinement 'SHELXL 2018/3 (Sheldrick, 2015)'
_computing_structure_solution 'olex2.solve 1.3 (Bourhis et al., 2015)'
_diffrn_ambient_temperature 296.15
_diffrn_measured_fraction_theta_full 0.997
_diffrn_measured_fraction_theta_max 0.997
_diffrn_measurement_device_type 'Bruker APEX-II CCD'
_diffrn_measurement_method '\f and \w scans'
_diffrn_radiation_type MoK\a
_diffrn_radiation_wavelength 0.71073
_diffrn_reflns_av_R_equivalents 0.1176
_diffrn_reflns_av_unetI/netI 0.2444
_diffrn_reflns_Laue_measured_fraction_full 0.997
_diffrn_reflns_Laue_measured_fraction_max 0.997
_diffrn_reflns_limit_h_max 14
_diffrn_reflns_limit_h_min -10
_diffrn_reflns_limit_k_max 14
_diffrn_reflns_limit_k_min -17
_diffrn_reflns_limit_l_max 16
_diffrn_reflns_limit_l_min -17
_diffrn_reflns_number 12233
_diffrn_reflns_point_group_measured_fraction_full 0.997
_diffrn_reflns_point_group_measured_fraction_max 0.997
_diffrn_reflns_theta_full 24.998
_diffrn_reflns_theta_max 24.998
_diffrn_reflns_theta_min 1.612
_diffrn_source_current 30.0
_diffrn_source_power 1.2
_diffrn_source_voltage 40.0
_diffrn_standards_number 0
_exptl_absorpt_coefficient_mu 1.693
_exptl_absorpt_correction_type none
_exptl_crystal_density_diffrn 2.001
_exptl_crystal_description block
_exptl_crystal_F_000 1290
_exptl_crystal_size_max 0.24
_exptl_crystal_size_mid 0.22
_exptl_crystal_size_min 0.2
_refine_diff_density_max 1.251
_refine_diff_density_min -1.103
_refine_diff_density_rms 0.207
_refine_ls_extinction_method none
_refine_ls_goodness_of_fit_ref 0.969
_refine_ls_hydrogen_treatment constr
_refine_ls_matrix_type full
_refine_ls_number_parameters 559
_refine_ls_number_reflns 7630
_refine_ls_number_restraints 106
_refine_ls_restrained_S_all 0.962
_refine_ls_R_factor_all 0.1937
_refine_ls_R_factor_gt 0.0793
_refine_ls_shift/su_max 0.000
_refine_ls_shift/su_mean 0.000
_refine_ls_structure_factor_coef Fsqd
_refine_ls_weighting_details 'w=1/[\s^2^(Fo^2^)+(0.0035P)^2^] where P=(Fo^2^+2Fc^2^)/3'
_refine_ls_weighting_scheme calc
_refine_ls_wR_factor_gt 0.1558
_refine_ls_wR_factor_ref 0.1769
_reflns_Friedel_coverage 0.000
_reflns_number_gt 3205
_reflns_number_total 7630
_reflns_threshold_expression 'I > 2\s(I)'
_cod_data_source_file d5ce00354g2.cif
_cod_data_source_block 1_sq
_cod_depositor_comments 'Adding full bibliography for 7250556--7250558.cif.'
_cod_database_code 7250556
_shelx_shelxl_version_number 2018/3
_shelx_space_group_comment
;
The symmetry employed for this shelxl refinement is uniquely defined
by the following loop, which should always be used as a source of
symmetry information in preference to the above space-group names.
They are only intended as comments.
;
_shelx_estimated_absorpt_t_max 0.728
_shelx_estimated_absorpt_t_min 0.687
_olex2_refinement_description
;
1. Fixed Uiso
 At 1.2 times of:
  All C(H) groups, All C(H,H) groups
2. Restrained distances
 C7-C13 = C8-C34 = C12-C19 = C10-C18
 1.51 with sigma of 0.01
3. Uiso/Uaniso restraints and constraints
Uanis(O2) \\sim Ueq, Uanis(C36) \\sim Ueq, Uanis(C28) \\sim Ueq, Uanis(N4)
\\sim Ueq, Uanis(C4) \\sim Ueq, Uanis(C13) \\sim Ueq, Uanis(C21) \\sim Ueq,
Uanis(C20) \\sim Ueq, Uanis(C26) \\sim Ueq, Uanis(C24) \\sim Ueq, Uanis(C27)
\\sim Ueq: with sigma of 0.001 and sigma for terminal atoms of 0.002
Uanis(O3) \\sim Ueq, Uanis(C7) \\sim Ueq, Uanis(C35) \\sim Ueq, Uanis(C3) \\sim
Ueq, Uanis(C32) \\sim Ueq, Uanis(C33) \\sim Ueq: with sigma of 0.001 and sigma
for terminal atoms of 0.002
4.a Secondary CH2 refined with riding coordinates:
 C8(H8A,H8B), C7(H7A,H7B)
4.b Aromatic/amide H refined with riding coordinates:
 C4(H4), C6(H6), C14(H14), C16(H16), C20(H20), C24(H24), C26(H26), C28(H28),
 C30(H30), C32(H32), C9(H9), C5(H5), C21(H21), C11(H11), C23(H23), C3(H3),
 C25(H25), C27(H27), C29(H29), C15(H15), C31(H31), C33(H33), C17(H17), C35(H35)
;
_platon_squeeze_void_probe_radius 1.20
_olex2_submission_special_instructions 'No special instructions were received'

loop_
_space_group_symop_operation_xyz
'x, y, z'
'-x, -y, -z'

loop_
_atom_site_label
_atom_site_type_symbol
_atom_site_fract_x
_atom_site_fract_y
_atom_site_fract_z
_atom_site_U_iso_or_equiv
_atom_site_adp_type
_atom_site_occupancy
_atom_site_site_symmetry_order
_atom_site_calc_flag
_atom_site_refinement_flags_posn
_atom_site_refinement_flags_adp
_atom_site_refinement_flags_occupancy
_atom_site_disorder_assembly
_atom_site_disorder_group
Mo1 Mo 1.02790(11) 0.39439(12) 0.89091(10) 0.0368(4) Uani 1 1 d . . . . .
Mo4 Mo 0.70098(12) 0.38565(12) 0.83066(10) 0.0386(4) Uani 1 1 d . . . . .
Mo2 Mo 1.16967(12) 0.68603(12) 0.98233(11) 0.0409(4) Uani 1 1 d . . . . .
Mo3 Mo 0.86980(12) 0.57882(13) 0.82325(11) 0.0441(4) Uani 1 1 d . . . . .
Cu1 Cu 0.53704(15) 0.14398(15) 0.16022(13) 0.0343(5) Uani 1 1 d . . . . .
O14 O 1.2715(8) 0.6164(8) 1.0362(7) 0.037(3) Uani 1 1 d . . . . .
O3 O 0.6808(9) 0.1279(9) 0.1326(8) 0.051(3) Uani 1 1 d . U . . .
O4 O 0.6257(9) -0.0087(9) -0.0371(8) 0.045(3) Uani 1 1 d . . . . .
O8 O 0.7794(8) 0.4331(8) 0.7620(6) 0.039(3) Uani 1 1 d . . . . .
O10 O 1.1431(8) 0.4392(8) 1.0268(7) 0.040(3) Uani 1 1 d . . . . .
O12 O 0.8837(8) 0.3400(7) 0.8779(7) 0.039(3) Uani 1 1 d . . . . .
O1 O 0.4469(9) 0.2106(9) 0.2481(8) 0.050(3) Uani 1 1 d . . . . .
O16 O 1.0092(8) 0.6904(9) 0.9444(8) 0.046(3) Uani 1 1 d . . . . .
O18 O 0.5954(8) 0.4501(8) 0.8354(7) 0.043(3) Uani 1 1 d . . . . .
O20 O 1.0298(8) 0.5074(8) 0.8724(7) 0.044(3) Uani 1 1 d . . . . .
O5 O 1.1948(9) 0.6681(9) 0.8723(7) 0.050(3) Uani 1 1 d . . . . .
O2 O 0.6333(10) 0.3187(9) 0.3736(8) 0.060(3) Uani 1 1 d . U . . .
N1 N 0.4864(9) 0.2138(9) 1.0692(8) 0.030(3) Uani 1 1 d . . . . .
O11 O 0.7650(9) 0.6367(9) 0.8261(8) 0.055(3) Uani 1 1 d . . . . .
O13 O 0.6200(9) 0.2604(9) 0.7315(7) 0.051(3) Uani 1 1 d . . . . .
O7 O 0.8951(9) 0.5686(10) 0.7150(8) 0.061(3) Uani 1 1 d . . . . .
N3 N 1.4109(9) -0.0775(10) 0.7423(9) 0.036(3) Uani 1 1 d . . . . .
N2 N 0.3112(9) 0.4203(10) 0.7156(8) 0.032(3) Uani 1 1 d . . . . .
O15 O 1.2485(8) 0.8113(9) 1.0785(8) 0.051(3) Uani 1 1 d . . . . .
N4 N 1.2325(10) 0.0146(10) 0.2987(9) 0.031(3) Uani 1 1 d . U . . .
O6 O 1.0541(9) 0.2967(8) 0.7924(8) 0.053(3) Uani 1 1 d . . . . .
C1 C 0.8275(12) 0.0471(13) 0.0949(10) 0.036(4) Uani 1 1 d . . . . .
C4 C 0.3294(11) 0.4738(12) 0.8193(10) 0.033(3) Uani 1 1 d . U . . .
H4 H 0.325089 0.542325 0.846581 0.040 Uiso 1 1 calc R U . . .
C6 C 0.5174(13) 0.1928(12) 0.9837(11) 0.039(4) Uani 1 1 d . . . . .
H6 H 0.570895 0.153977 0.975406 0.047 Uiso 1 1 calc R U . . .
C8 C 1.1913(11) 0.0248(12) 0.1981(10) 0.041(4) Uani 1 1 d D . . . .
H8A H 1.195196 -0.035349 0.137861 0.049 Uiso 1 1 calc R U . . .
H8B H 1.245714 0.088349 0.213054 0.049 Uiso 1 1 calc R U . . .
C10 C 0.3584(11) 0.3335(12) 0.8474(10) 0.035(4) Uani 1 1 d D . . . .
C12 C 1.3081(12) -0.0122(13) 0.4776(10) 0.036(4) Uani 1 1 d D . . . .
C14 C 0.4733(12) 0.2262(12) 0.9080(10) 0.034(4) Uani 1 1 d . . . . .
H14 H 0.493231 0.206343 0.848312 0.041 Uiso 1 1 calc R U . . .
C16 C 0.3344(12) 0.2746(13) 0.7368(11) 0.038(4) Uani 1 1 d . . . . .
H16 H 0.333140 0.204384 0.706721 0.046 Uiso 1 1 calc R U . . .
C18 C 0.3991(11) 0.2896(11) 0.9229(10) 0.030(4) Uani 1 1 d D . . . .
C20 C 1.4897(13) -0.0150(12) 0.7347(11) 0.035(4) Uani 1 1 d . U . . .
H20 H 1.570655 0.010863 0.785733 0.042 Uiso 1 1 calc R U . . .
C22 C 0.6978(14) 0.0482(13) 0.0583(11) 0.036(4) Uani 1 1 d . . . . .
C24 C 0.9642(13) -0.0547(13) 0.0716(11) 0.043(4) Uani 1 1 d . U . . .
H24 H 0.977269 -0.118501 0.034613 0.052 Uiso 1 1 calc R U . . .
C26 C 1.4587(12) 0.0138(12) 0.6559(10) 0.035(4) Uani 1 1 d . U . . .
H26 H 1.515909 0.063277 0.657930 0.042 Uiso 1 1 calc R U . . .
C28 C 0.4145(11) 0.2697(11) 1.0766(11) 0.031(3) Uani 1 1 d . U . . .
H28 H 0.390103 0.282859 1.132987 0.038 Uiso 1 1 calc R U . . .
C30 C 1.0369(12) 0.1207(13) 0.2163(12) 0.045(4) Uani 1 1 d . . . . .
H30 H 1.100271 0.179837 0.277046 0.054 Uiso 1 1 calc R U . . .
C32 C 0.3550(12) 0.4343(13) 0.8915(11) 0.038(4) Uani 1 1 d . U . . .
H32 H 0.368794 0.474498 0.965157 0.046 Uiso 1 1 calc R U . . .
C34 C 1.0626(11) 0.0300(13) 0.1626(11) 0.036(4) Uani 1 1 d D . . . .
C36 C 0.5188(15) 0.2927(14) 0.3434(13) 0.052(4) Uani 1 1 d . U . . .
C9 C 1.3219(13) 0.0942(13) 0.3972(12) 0.045(4) Uani 1 1 d . . . . .
H9 H 1.356999 0.157646 0.403715 0.054 Uiso 1 1 calc R U . . .
C19 C 1.3416(12) -0.0311(12) 0.5731(10) 0.038(4) Uani 1 1 d D . . . .
C5 C 0.3125(13) 0.3195(12) 0.6717(11) 0.041(4) Uani 1 1 d . . . . .
H5 H 0.298622 0.280823 0.597781 0.049 Uiso 1 1 calc R U . . .
C21 C 0.4841(13) 0.4458(12) 0.6077(12) 0.044(4) Uani 1 1 d . U . . .
H21 H 0.531937 0.485352 0.683844 0.052 Uiso 1 1 calc R U . . .
C11 C 1.3599(13) 0.0799(13) 0.4871(11) 0.042(4) Uani 1 1 d . . . . .
H11 H 1.421329 0.133780 0.554646 0.051 Uiso 1 1 calc R U . . .
C23 C 0.5409(14) 0.4028(13) 0.5383(12) 0.048(4) Uani 1 1 d . . . . .
H23 H 0.623983 0.412895 0.565595 0.058 Uiso 1 1 calc R U . . .
C3 C 0.3680(12) 0.3134(12) 1.0111(10) 0.040(4) Uani 1 1 d . U . . .
H3 H 0.319081 0.355934 1.025501 0.048 Uiso 1 1 calc R U . . .
C25 C 1.1816(13) -0.0748(13) 0.2894(11) 0.044(4) Uani 1 1 d . . . . .
H25 H 1.118834 -0.128234 0.222511 0.053 Uiso 1 1 calc R U . . .
C13 C 0.3610(12) 0.4327(12) 0.5693(10) 0.038(4) Uani 1 1 d D U . . .
C27 C 0.8480(12) -0.0491(12) 0.0331(11) 0.032(3) Uani 1 1 d . U . . .
H27 H 0.785149 -0.106106 -0.030768 0.038 Uiso 1 1 calc R U . . .
C7 C 0.2976(13) 0.4717(13) 0.6442(11) 0.048(4) Uani 1 1 d D U . . .
H7A H 0.212055 0.455096 0.599245 0.058 Uiso 1 1 calc R U . . .
H7B H 0.332105 0.547960 0.691721 0.058 Uiso 1 1 calc R U . . .
C29 C 0.3428(13) 0.3291(13) 0.3828(11) 0.044(4) Uani 1 1 d . . . . .
H29 H 0.294748 0.289751 0.306731 0.052 Uiso 1 1 calc R U . . .
C15 C 1.2214(14) -0.0886(15) 0.3787(12) 0.055(5) Uani 1 1 d . . . . .
H15 H 1.187254 -0.153135 0.370572 0.067 Uiso 1 1 calc R U . . .
C31 C 0.9195(14) 0.1281(14) 0.1837(13) 0.048(4) Uani 1 1 d . . . . .
H31 H 0.905826 0.190312 0.224696 0.058 Uiso 1 1 calc R U . . .
C2 C 0.4598(13) 0.3410(13) 0.4199(12) 0.040(4) Uani 1 1 d . . . . .
C33 C 0.2878(13) 0.3728(12) 0.4528(11) 0.040(4) Uani 1 1 d . U . . .
H33 H 0.204855 0.363079 0.423938 0.048 Uiso 1 1 calc R U . . .
C17 C 1.2616(14) -0.0899(15) 0.5864(13) 0.062(6) Uani 1 1 d . . . . .
H17 H 1.179818 -0.116944 0.537173 0.075 Uiso 1 1 calc R U . . .
C35 C 1.3008(15) -0.1107(14) 0.6744(13) 0.058(5) Uani 1 1 d . U . . .
H35 H 1.243523 -0.150322 0.682524 0.070 Uiso 1 1 calc R U . . .

loop_
_atom_site_aniso_label
_atom_site_aniso_U_11
_atom_site_aniso_U_22
_atom_site_aniso_U_33
_atom_site_aniso_U_23
_atom_site_aniso_U_13
_atom_site_aniso_U_12
Mo1 0.0348(8) 0.0456(10) 0.0333(7) 0.0216(7) 0.0154(6) 0.0141(7)
Mo4 0.0352(8) 0.0521(11) 0.0341(7) 0.0259(7) 0.0152(6) 0.0146(7)
Mo2 0.0403(9) 0.0444(10) 0.0501(9) 0.0299(8) 0.0230(7) 0.0172(7)
Mo3 0.0426(9) 0.0671(12) 0.0457(8) 0.0415(8) 0.0244(7) 0.0238(8)
Cu1 0.0364(11) 0.0461(13) 0.0313(10) 0.0263(9) 0.0165(9) 0.0152(9)
O14 0.042(6) 0.043(7) 0.041(5) 0.030(5) 0.021(5) 0.016(5)
O3 0.051(3) 0.051(3) 0.051(3) 0.0261(17) 0.0221(16) 0.0164(13)
O4 0.041(6) 0.065(9) 0.051(7) 0.048(7) 0.017(6) 0.023(6)
O8 0.035(6) 0.053(8) 0.027(5) 0.022(5) 0.010(4) 0.012(5)
O10 0.033(6) 0.063(8) 0.052(6) 0.053(6) 0.015(5) 0.023(5)
O12 0.051(6) 0.019(6) 0.046(6) 0.008(5) 0.028(5) 0.015(5)
O1 0.077(8) 0.058(8) 0.042(6) 0.033(6) 0.041(6) 0.040(7)
O16 0.041(6) 0.066(9) 0.061(6) 0.054(6) 0.023(5) 0.018(6)
O18 0.034(6) 0.063(8) 0.044(6) 0.033(6) 0.022(5) 0.022(5)
O20 0.037(6) 0.065(8) 0.054(6) 0.048(6) 0.022(5) 0.013(5)
O5 0.064(7) 0.065(9) 0.052(6) 0.043(6) 0.035(6) 0.040(6)
O2 0.060(4) 0.060(4) 0.060(3) 0.030(2) 0.028(2) 0.016(2)
N1 0.041(7) 0.034(8) 0.031(6) 0.020(6) 0.023(6) 0.024(6)
O11 0.053(7) 0.068(9) 0.054(7) 0.033(6) 0.034(6) 0.006(6)
O13 0.063(7) 0.050(8) 0.048(6) 0.024(6) 0.033(6) 0.021(6)
O7 0.070(8) 0.090(10) 0.053(7) 0.054(7) 0.031(6) 0.041(7)
N3 0.020(7) 0.044(9) 0.047(7) 0.028(7) 0.009(6) 0.009(6)
N2 0.031(7) 0.049(9) 0.021(6) 0.025(6) 0.009(5) 0.009(6)
O15 0.040(6) 0.053(8) 0.061(7) 0.028(6) 0.024(6) 0.018(6)
N4 0.031(3) 0.031(3) 0.031(3) 0.0158(17) 0.0133(16) 0.0102(13)
O6 0.057(7) 0.031(7) 0.050(6) 0.003(5) 0.025(6) 0.011(5)
C1 0.029(9) 0.064(13) 0.020(7) 0.023(8) 0.012(7) 0.023(8)
C4 0.034(4) 0.033(4) 0.033(4) 0.017(2) 0.0143(18) 0.0109(15)
C6 0.054(10) 0.038(11) 0.048(9) 0.029(8) 0.034(8) 0.027(8)
C8 0.054(10) 0.049(12) 0.028(8) 0.024(8) 0.022(8) 0.012(8)
C10 0.034(9) 0.044(11) 0.031(8) 0.025(8) 0.015(7) 0.002(8)
C12 0.031(9) 0.049(12) 0.018(7) 0.015(8) 0.003(7) 0.008(8)
C14 0.047(9) 0.048(11) 0.025(7) 0.027(8) 0.022(7) 0.021(8)
C16 0.038(9) 0.066(13) 0.043(9) 0.047(9) 0.022(7) 0.025(8)
C18 0.033(8) 0.033(10) 0.032(8) 0.016(7) 0.022(7) 0.010(7)
C20 0.035(4) 0.035(4) 0.035(4) 0.018(2) 0.0149(18) 0.0114(15)
C22 0.054(11) 0.051(11) 0.026(8) 0.032(8) 0.020(8) 0.028(9)
C24 0.043(4) 0.043(4) 0.043(4) 0.022(2) 0.0186(19) 0.0137(16)
C26 0.035(4) 0.035(4) 0.035(4) 0.018(2) 0.0151(18) 0.0105(15)
C28 0.032(3) 0.032(4) 0.031(3) 0.0160(19) 0.0138(18) 0.0097(15)
C30 0.021(9) 0.046(12) 0.043(9) 0.014(8) 0.006(7) -0.008(8)
C32 0.039(4) 0.039(4) 0.038(4) 0.020(2) 0.0166(19) 0.0118(15)
C34 0.036(9) 0.056(12) 0.046(9) 0.038(9) 0.027(8) 0.037(8)
C36 0.052(4) 0.052(4) 0.052(4) 0.026(2) 0.022(2) 0.0165(17)
C9 0.056(11) 0.037(11) 0.068(11) 0.036(9) 0.044(10) 0.014(9)
C19 0.031(9) 0.053(12) 0.044(9) 0.036(9) 0.011(7) 0.020(8)
C5 0.056(11) 0.022(10) 0.030(8) 0.007(8) 0.017(8) -0.003(8)
C21 0.044(4) 0.044(4) 0.044(4) 0.022(2) 0.019(2) 0.0139(16)
C11 0.041(10) 0.042(12) 0.035(8) 0.015(8) 0.015(8) 0.006(8)
C23 0.042(10) 0.057(13) 0.052(10) 0.027(9) 0.027(9) 0.023(9)
C3 0.040(4) 0.040(4) 0.040(4) 0.020(2) 0.0166(19) 0.0127(15)
C25 0.043(10) 0.057(13) 0.028(8) 0.019(8) 0.012(7) 0.024(9)
C13 0.039(4) 0.039(4) 0.038(4) 0.020(2) 0.0166(19) 0.0118(15)
C27 0.032(4) 0.032(4) 0.032(3) 0.0160(19) 0.0135(18) 0.0103(15)
C7 0.049(4) 0.048(4) 0.048(4) 0.025(2) 0.021(2) 0.0153(16)
C29 0.053(11) 0.064(13) 0.025(8) 0.021(8) 0.027(8) 0.031(9)
C15 0.060(12) 0.065(14) 0.049(10) 0.036(10) 0.024(9) 0.015(10)
C31 0.041(10) 0.050(12) 0.069(12) 0.034(10) 0.029(9) 0.027(9)
C2 0.040(10) 0.055(12) 0.045(9) 0.031(9) 0.028(8) 0.028(8)
C33 0.040(4) 0.040(4) 0.040(4) 0.021(2) 0.0170(19) 0.0126(16)
C17 0.041(10) 0.107(18) 0.071(11) 0.069(12) 0.027(9) 0.024(10)
C35 0.058(5) 0.058(5) 0.058(5) 0.030(3) 0.025(2) 0.0179(18)

loop_
_atom_type_symbol
_atom_type_description
_atom_type_scat_dispersion_real
_atom_type_scat_dispersion_imag
_atom_type_scat_source
C C 0.0033 0.0016 'International Tables Vol C Tables 4.2.6.8 and 6.1.1.4'
Cu Cu 0.3201 1.2651 'International Tables Vol C Tables 4.2.6.8 and 6.1.1.4'
H H 0.0000 0.0000 'International Tables Vol C Tables 4.2.6.8 and 6.1.1.4'
Mo Mo -1.6832 0.6857 'International Tables Vol C Tables 4.2.6.8 and 6.1.1.4'
N N 0.0061 0.0033 'International Tables Vol C Tables 4.2.6.8 and 6.1.1.4'
O O 0.0106 0.0060 'International Tables Vol C Tables 4.2.6.8 and 6.1.1.4'

loop_
_geom_angle_atom_site_label_1
_geom_angle_atom_site_label_2
_geom_angle_atom_site_label_3
_geom_angle
_geom_angle_site_symmetry_1
_geom_angle_site_symmetry_3
_geom_angle_publ_flag
O10 Mo1 O20 107.5(4) . . ?
O12 Mo1 O10 110.7(4) . . ?
O12 Mo1 O20 109.6(4) . . ?
O6 Mo1 O10 110.3(5) . . ?
O6 Mo1 O12 107.0(4) . . ?
O6 Mo1 O20 111.7(5) . . ?
O14 Mo4 O10 78.1(3) 2_767 2_767 ?
O14 Mo4 O12 74.2(3) 2_767 . ?
O8 Mo4 O14 142.7(4) . 2_767 ?
O8 Mo4 O10 71.4(3) . 2_767 ?
O8 Mo4 O12 78.6(4) . . ?
O12 Mo4 O10 77.5(3) . 2_767 ?
O18 Mo4 O14 96.1(4) . 2_767 ?
O18 Mo4 O8 102.9(4) . . ?
O18 Mo4 O10 86.9(4) . 2_767 ?
O18 Mo4 O12 163.0(4) . . ?
O13 Mo4 O14 103.4(4) . 2_767 ?
O13 Mo4 O8 102.5(4) . . ?
O13 Mo4 O10 168.4(4) . 2_767 ?
O13 Mo4 O12 91.8(4) . . ?
O13 Mo4 O18 104.3(5) . . ?
O14 Mo2 O20 80.5(4) . . ?
O16 Mo2 O14 140.5(4) . . ?
O16 Mo2 O20 70.5(4) . . ?
O5 Mo2 O14 100.8(4) . . ?
O5 Mo2 O16 104.8(4) . . ?
O5 Mo2 O20 89.1(4) . . ?
O15 Mo2 O14 100.3(5) . . ?
O15 Mo2 O16 101.5(5) . . ?
O15 Mo2 O20 165.5(4) . . ?
O15 Mo2 O5 104.9(5) . . ?
O8 Mo3 O10 72.7(3) . 2_767 ?
O8 Mo3 O20 78.4(4) . . ?
O16 Mo3 O8 142.4(4) . . ?
O16 Mo3 O10 79.5(3) . 2_767 ?
O16 Mo3 O20 70.9(4) . . ?
O20 Mo3 O10 76.8(3) . 2_767 ?
O11 Mo3 O8 102.3(5) . . ?
O11 Mo3 O10 87.4(4) . 2_767 ?
O11 Mo3 O16 101.1(5) . . ?
O11 Mo3 O20 163.2(4) . . ?
O11 Mo3 O7 105.8(5) . . ?
O7 Mo3 O8 99.7(5) . . ?
O7 Mo3 O10 166.1(5) . 2_767 ?
O7 Mo3 O16 101.7(5) . . ?
O7 Mo3 O20 90.4(4) . . ?
O3 Cu1 O4 113.1(4) . 2_655 ?
O3 Cu1 O1 155.7(4) . . ?
O3 Cu1 N1 94.3(4) . 1_554 ?
O3 Cu1 N3 86.7(4) . 2_756 ?
O1 Cu1 O4 90.8(4) . 2_655 ?
O1 Cu1 N1 90.9(4) . 1_554 ?
O1 Cu1 N3 87.5(4) . 2_756 ?
N1 Cu1 O4 88.3(4) 1_554 2_655 ?
N1 Cu1 N3 178.0(5) 1_554 2_756 ?
N3 Cu1 O4 92.9(4) 2_756 2_655 ?
Mo4 O14 Mo2 124.6(5) 2_767 . ?
C22 O3 Cu1 131.6(9) . . ?
C22 O4 Cu1 148.9(9) . 2_655 ?
Mo4 O8 Mo3 124.3(5) . . ?
Mo1 O10 Mo4 131.2(5) . 2_767 ?
Mo1 O10 Mo3 130.4(4) . 2_767 ?
Mo3 O10 Mo4 87.3(3) 2_767 2_767 ?
Mo1 O12 Mo4 130.9(5) . . ?
C36 O1 Cu1 111.9(10) . . ?
Mo2 O16 Mo3 125.2(6) . . ?
Mo1 O20 Mo2 131.7(4) . . ?
Mo1 O20 Mo3 130.4(4) . . ?
Mo3 O20 Mo2 88.0(4) . . ?
C6 N1 Cu1 119.9(9) . 1_556 ?
C28 N1 Cu1 125.2(9) . 1_556 ?
C28 N1 C6 114.5(12) . . ?
C20 N3 Cu1 122.6(9) . 2_756 ?
C35 N3 Cu1 118.3(11) . 2_756 ?
C35 N3 C20 118.1(13) . . ?
C4 N2 C5 119.9(12) . . ?
C4 N2 C7 121.7(13) . . ?
C5 N2 C7 118.2(11) . . ?
C9 N4 C8 121.4(13) . . ?
C25 N4 C8 118.1(12) . . ?
C25 N4 C9 120.5(12) . . ?
C27 C1 C22 117.0(13) . . ?
C31 C1 C22 123.1(15) . . ?
C31 C1 C27 119.8(13) . . ?
N2 C4 H4 118.0 . . ?
N2 C4 C32 124.0(15) . . ?
C32 C4 H4 118.0 . . ?
N1 C6 H6 118.2 . . ?
N1 C6 C14 123.6(13) . . ?
C14 C6 H6 118.2 . . ?
N4 C8 H8A 109.2 . . ?
N4 C8 H8B 109.2 . . ?
N4 C8 C34 112.1(10) . . ?
H8A C8 H8B 107.9 . . ?
C34 C8 H8A 109.2 . . ?
C34 C8 H8B 109.2 . . ?
C16 C10 C18 120.1(13) . . ?
C32 C10 C16 120.9(12) . . ?
C32 C10 C18 118.8(12) . . ?
C11 C12 C19 122.9(13) . . ?
C15 C12 C19 118.9(14) . . ?
C15 C12 C11 118.2(12) . . ?
C6 C14 H14 120.5 . . ?
C18 C14 C6 119.0(12) . . ?
C18 C14 H14 120.5 . . ?
C10 C16 H16 120.0 . . ?
C5 C16 C10 120.0(15) . . ?
C5 C16 H16 120.0 . . ?
C14 C18 C10 119.9(12) . . ?
C14 C18 C3 118.1(12) . . ?
C3 C18 C10 121.9(12) . . ?
N3 C20 H20 118.3 . . ?
N3 C20 C26 123.4(13) . . ?
C26 C20 H20 118.3 . . ?
O3 C22 C1 113.8(13) . . ?
O4 C22 O3 124.9(14) . . ?
O4 C22 C1 120.0(14) . . ?
C34 C24 H24 118.3 . . ?
C27 C24 H24 118.3 . . ?
C27 C24 C34 123.5(15) . . ?
C20 C26 H26 120.3 . . ?
C20 C26 C19 119.4(13) . . ?
C19 C26 H26 120.3 . . ?
N1 C28 H28 115.7 . . ?
N1 C28 C3 128.5(13) . . ?
C3 C28 H28 115.7 . . ?
C34 C30 H30 118.6 . . ?
C34 C30 C31 122.8(14) . . ?
C31 C30 H30 118.6 . . ?
C4 C32 H32 122.1 . . ?
C10 C32 C4 115.8(13) . . ?
C10 C32 H32 122.1 . . ?
C24 C34 C8 122.6(14) . . ?
C30 C34 C8 121.8(14) . . ?
C30 C34 C24 115.6(12) . . ?
O1 C36 C2 115.1(14) . . ?
O2 C36 O1 120.1(16) . . ?
O2 C36 C2 123.9(15) . . ?
N4 C9 H9 120.3 . . ?
N4 C9 C11 119.4(14) . . ?
C11 C9 H9 120.3 . . ?
C26 C19 C12 120.9(12) . . ?
C17 C19 C12 123.5(13) . . ?
C17 C19 C26 115.5(11) . . ?
N2 C5 C16 119.3(13) . . ?
N2 C5 H5 120.3 . . ?
C16 C5 H5 120.3 . . ?
C23 C21 H21 118.1 . . ?
C13 C21 H21 118.1 . . ?
C13 C21 C23 123.7(13) . . ?
C12 C11 C9 120.2(13) . . ?
C12 C11 H11 119.9 . . ?
C9 C11 H11 119.9 . . ?
C21 C23 H23 122.5 . . ?
C21 C23 C2 114.9(13) . . ?
C2 C23 H23 122.5 . . ?
C18 C3 C28 116.1(13) . . ?
C18 C3 H3 122.0 . . ?
C28 C3 H3 122.0 . . ?
N4 C25 H25 120.3 . . ?
N4 C25 C15 119.5(14) . . ?
C15 C25 H25 120.3 . . ?
C21 C13 C7 123.9(12) . . ?
C21 C13 C33 118.2(12) . . ?
C33 C13 C7 117.7(12) . . ?
C1 C27 H27 121.2 . . ?
C24 C27 C1 117.7(13) . . ?
C24 C27 H27 121.2 . . ?
N2 C7 H7A 109.4 . . ?
N2 C7 H7B 109.4 . . ?
C13 C7 N2 111.0(11) . . ?
C13 C7 H7A 109.4 . . ?
C13 C7 H7B 109.4 . . ?
H7A C7 H7B 108.0 . . ?
C2 C29 H29 118.6 . . ?
C2 C29 C33 122.8(14) . . ?
C33 C29 H29 118.6 . . ?
C12 C15 C25 122.1(16) . . ?
C12 C15 H15 118.9 . . ?
C25 C15 H15 118.9 . . ?
C1 C31 C30 120.5(16) . . ?
C1 C31 H31 119.8 . . ?
C30 C31 H31 119.8 . . ?
C23 C2 C36 115.9(13) . . ?
C29 C2 C36 122.5(14) . . ?
C29 C2 C23 121.6(14) . . ?
C13 C33 H33 120.7 . . ?
C29 C33 C13 118.7(13) . . ?
C29 C33 H33 120.7 . . ?
C19 C17 H17 119.7 . . ?
C19 C17 C35 120.6(15) . . ?
C35 C17 H17 119.7 . . ?
N3 C35 C17 122.3(16) . . ?
N3 C35 H35 118.9 . . ?
C17 C35 H35 118.9 . . ?

loop_
_geom_bond_atom_site_label_1
_geom_bond_atom_site_label_2
_geom_bond_distance
_geom_bond_site_symmetry_2
_geom_bond_publ_flag
Mo1 O10 1.796(8) . ?
Mo1 O12 1.761(9) . ?
Mo1 O20 1.802(10) . ?
Mo1 O6 1.709(10) . ?
Mo4 O14 1.902(8) 2_767 ?
Mo4 O8 1.882(8) . ?
Mo4 O10 2.485(10) 2_767 ?
Mo4 O12 2.396(10) . ?
Mo4 O18 1.706(10) . ?
Mo4 O13 1.670(11) . ?
Mo2 O14 1.907(9) . ?
Mo2 O16 1.883(10) . ?
Mo2 O20 2.420(10) . ?
Mo2 O5 1.674(9) . ?
Mo2 O15 1.657(11) . ?
Mo3 O8 1.931(10) . ?
Mo3 O10 2.400(8) 2_767 ?
Mo3 O16 1.889(10) . ?
Mo3 O20 2.399(10) . ?
Mo3 O11 1.636(12) . ?
Mo3 O7 1.681(9) . ?
Cu1 O3 1.962(11) . ?
Cu1 O4 2.179(11) 2_655 ?
Cu1 O1 2.003(10) . ?
Cu1 N1 2.019(11) 1_554 ?
Cu1 N3 2.056(11) 2_756 ?
O3 C22 1.317(17) . ?
O4 C22 1.202(15) . ?
O1 C36 1.293(18) . ?
O2 C36 1.275(17) . ?
N1 C6 1.361(14) . ?
N1 C28 1.283(17) . ?
N3 C20 1.318(15) . ?
N3 C35 1.261(17) . ?
N2 C4 1.309(14) . ?
N2 C5 1.348(18) . ?
N2 C7 1.526(17) . ?
N4 C8 1.488(15) . ?
N4 C9 1.361(17) . ?
N4 C25 1.316(17) . ?
C1 C22 1.510(19) . ?
C1 C27 1.427(19) . ?
C1 C31 1.325(19) . ?
C4 H4 0.9300 . ?
C4 C32 1.394(18) . ?
C6 H6 0.9300 . ?
C6 C14 1.392(17) . ?
C8 H8A 0.9700 . ?
C8 H8B 0.9700 . ?
C8 C34 1.517(9) . ?
C10 C16 1.383(18) . ?
C10 C18 1.503(9) . ?
C10 C32 1.355(19) . ?
C12 C19 1.494(9) . ?
C12 C11 1.353(19) . ?
C12 C15 1.339(18) . ?
C14 H14 0.9300 . ?
C14 C18 1.388(18) . ?
C16 H16 0.9300 . ?
C16 C5 1.367(18) . ?
C18 C3 1.394(16) . ?
C20 H20 0.9300 . ?
C20 C26 1.366(17) . ?
C24 H24 0.9300 . ?
C24 C34 1.388(19) . ?
C24 C27 1.380(18) . ?
C26 H26 0.9300 . ?
C26 C19 1.380(17) . ?
C28 H28 0.9300 . ?
C28 C3 1.397(18) . ?
C30 H30 0.9300 . ?
C30 C34 1.37(2) . ?
C30 C31 1.398(19) . ?
C32 H32 0.9300 . ?
C36 C2 1.52(2) . ?
C9 H9 0.9300 . ?
C9 C11 1.375(18) . ?
C19 C17 1.348(18) . ?
C5 H5 0.9300 . ?
C21 H21 0.9300 . ?
C21 C23 1.404(18) . ?
C21 C13 1.383(18) . ?
C11 H11 0.9300 . ?
C23 H23 0.9300 . ?
C23 C2 1.461(19) . ?
C3 H3 0.9300 . ?
C25 H25 0.9300 . ?
C25 C15 1.363(18) . ?
C13 C7 1.517(9) . ?
C13 C33 1.423(17) . ?
C27 H27 0.9300 . ?
C7 H7A 0.9700 . ?
C7 H7B 0.9700 . ?
C29 H29 0.9300 . ?
C29 C2 1.316(18) . ?
C29 C33 1.394(17) . ?
C15 H15 0.9300 . ?
C31 H31 0.9300 . ?
C33 H33 0.9300 . ?
C17 H17 0.9300 . ?
C17 C35 1.41(2) . ?
C35 H35 0.9300 . ?

loop_
_geom_torsion_atom_site_label_1
_geom_torsion_atom_site_label_2
_geom_torsion_atom_site_label_3
_geom_torsion_atom_site_label_4
_geom_torsion
_geom_torsion_site_symmetry_1
_geom_torsion_site_symmetry_2
_geom_torsion_site_symmetry_3
_geom_torsion_site_symmetry_4
_geom_torsion_publ_flag
Cu1 O3 C22 O4 40(2) . . . . ?
Cu1 O3 C22 C1 -153.3(9) . . . . ?
Cu1 O4 C22 O3 -81(3) 2_655 . . . ?
Cu1 O4 C22 C1 112.5(19) 2_655 . . . ?
Cu1 O1 C36 O2 -3.9(19) . . . . ?
Cu1 O1 C36 C2 -173.9(10) . . . . ?
Cu1 N1 C6 C14 171.3(11) 1_556 . . . ?
Cu1 N1 C28 C3 -174.5(11) 1_556 . . . ?
Cu1 N3 C20 C26 167.3(11) 2_756 . . . ?
Cu1 N3 C35 C17 -164.2(14) 2_756 . . . ?
O14 Mo4 O8 Mo3 -56.5(10) 2_767 . . . ?
O14 Mo2 O16 Mo3 -67.3(8) . . . . ?
O8 Mo3 O16 Mo2 59.5(8) . . . . ?
O10 Mo1 O12 Mo4 122.8(6) . . . . ?
O10 Mo1 O20 Mo2 9.2(7) . . . . ?
O10 Mo1 O20 Mo3 -125.1(6) . . . . ?
O10 Mo4 O8 Mo3 -19.8(5) 2_767 . . . ?
O10 Mo3 O16 Mo2 101.9(6) 2_767 . . . ?
O12 Mo1 O10 Mo4 -125.3(6) . . . 2_767 ?
O12 Mo1 O10 Mo3 6.2(8) . . . 2_767 ?
O12 Mo1 O20 Mo2 129.7(6) . . . . ?
O12 Mo1 O20 Mo3 -4.7(7) . . . . ?
O12 Mo4 O8 Mo3 -100.2(6) . . . . ?
O1 C36 C2 C23 156.1(14) . . . . ?
O1 C36 C2 C29 -24(2) . . . . ?
O18 Mo4 O8 Mo3 62.4(6) . . . . ?
O20 Mo1 O10 Mo4 -5.6(7) . . . 2_767 ?
O20 Mo1 O10 Mo3 125.9(6) . . . 2_767 ?
O20 Mo1 O12 Mo4 4.3(7) . . . . ?
O20 Mo2 O16 Mo3 -22.3(4) . . . . ?
O20 Mo3 O16 Mo2 22.4(5) . . . . ?
O5 Mo2 O16 Mo3 61.4(7) . . . . ?
O2 C36 C2 C23 -14(2) . . . . ?
O2 C36 C2 C29 166.1(16) . . . . ?
N1 C6 C14 C18 4(2) . . . . ?
N1 C28 C3 C18 3(2) . . . . ?
O11 Mo3 O16 Mo2 -172.9(5) . . . . ?
O13 Mo4 O8 Mo3 170.5(6) . . . . ?
O7 Mo3 O16 Mo2 -64.0(7) . . . . ?
N3 C20 C26 C19 -6(2) . . . . ?
N2 C4 C32 C10 -1(2) . . . . ?
O15 Mo2 O16 Mo3 170.3(5) . . . . ?
N4 C8 C34 C24 -105.1(16) . . . . ?
N4 C8 C34 C30 77.5(18) . . . . ?
N4 C9 C11 C12 0(2) . . . . ?
N4 C25 C15 C12 3(3) . . . . ?
O6 Mo1 O10 Mo4 116.4(6) . . . 2_767 ?
O6 Mo1 O10 Mo3 -112.1(7) . . . 2_767 ?
O6 Mo1 O12 Mo4 -117.0(6) . . . . ?
O6 Mo1 O20 Mo2 -111.9(6) . . . . ?
O6 Mo1 O20 Mo3 113.8(6) . . . . ?
C4 N2 C5 C16 -1(2) . . . . ?
C4 N2 C7 C13 140.8(12) . . . . ?
C6 N1 C28 C3 -2(2) . . . . ?
C6 C14 C18 C10 175.3(13) . . . . ?
C6 C14 C18 C3 -3(2) . . . . ?
C8 N4 C9 C11 -177.9(13) . . . . ?
C8 N4 C25 C15 176.9(13) . . . . ?
C10 C16 C5 N2 -2(2) . . . . ?
C10 C18 C3 C28 -178.3(13) . . . . ?
C12 C19 C17 C35 175.6(16) . . . . ?
C14 C18 C3 C28 -0.5(19) . . . . ?
C16 C10 C18 C14 35.0(19) . . . . ?
C16 C10 C18 C3 -147.2(13) . . . . ?
C16 C10 C32 C4 -2(2) . . . . ?
C18 C10 C16 C5 -171.7(13) . . . . ?
C18 C10 C32 C4 173.2(12) . . . . ?
C20 N3 C35 C17 5(2) . . . . ?
C20 C26 C19 C12 -172.2(14) . . . . ?
C20 C26 C19 C17 9(2) . . . . ?
C22 C1 C27 C24 -174.1(11) . . . . ?
C22 C1 C31 C30 177.1(13) . . . . ?
C26 C19 C17 C35 -6(3) . . . . ?
C28 N1 C6 C14 -2(2) . . . . ?
C32 C10 C16 C5 3(2) . . . . ?
C32 C10 C18 C14 -140.0(14) . . . . ?
C32 C10 C18 C3 37.9(19) . . . . ?
C34 C24 C27 C1 -4(2) . . . . ?
C34 C30 C31 C1 -3(2) . . . . ?
C9 N4 C8 C34 -112.1(15) . . . . ?
C9 N4 C25 C15 -2(2) . . . . ?
C19 C12 C11 C9 -177.4(14) . . . . ?
C19 C12 C15 C25 176.4(15) . . . . ?
C19 C17 C35 N3 -1(3) . . . . ?
C5 N2 C4 C32 2(2) . . . . ?
C5 N2 C7 C13 -34.6(17) . . . . ?
C21 C23 C2 C36 -179.3(14) . . . . ?
C21 C23 C2 C29 1(2) . . . . ?
C21 C13 C7 N2 -60.3(19) . . . . ?
C21 C13 C33 C29 1(2) . . . . ?
C11 C12 C19 C26 -33(2) . . . . ?
C11 C12 C19 C17 145.3(18) . . . . ?
C11 C12 C15 C25 -2(3) . . . . ?
C23 C21 C13 C7 175.0(14) . . . . ?
C23 C21 C13 C33 0(2) . . . . ?
C25 N4 C8 C34 69.1(17) . . . . ?
C25 N4 C9 C11 1(2) . . . . ?
C13 C21 C23 C2 0(2) . . . . ?
C27 C1 C22 O3 164.3(12) . . . . ?
C27 C1 C22 O4 -28(2) . . . . ?
C27 C1 C31 C30 1(2) . . . . ?
C27 C24 C34 C8 -175.1(12) . . . . ?
C27 C24 C34 C30 2(2) . . . . ?
C7 N2 C4 C32 -173.0(12) . . . . ?
C7 N2 C5 C16 174.7(12) . . . . ?
C7 C13 C33 C29 -174.9(13) . . . . ?
C15 C12 C19 C26 148.3(16) . . . . ?
C15 C12 C19 C17 -33(2) . . . . ?
C15 C12 C11 C9 1(2) . . . . ?
C31 C1 C22 O3 -12(2) . . . . ?
C31 C1 C22 O4 156.0(14) . . . . ?
C31 C1 C27 C24 2(2) . . . . ?
C31 C30 C34 C8 178.6(13) . . . . ?
C31 C30 C34 C24 1(2) . . . . ?
C2 C29 C33 C13 0(2) . . . . ?
C33 C13 C7 N2 115.1(14) . . . . ?
C33 C29 C2 C36 179.7(14) . . . . ?
C33 C29 C2 C23 -1(3) . . . . ?
C35 N3 C20 C26 -1(2) . . . . ?

loop_
_platon_squeeze_void_nr
_platon_squeeze_void_average_x
_platon_squeeze_void_average_y
_platon_squeeze_void_average_z
_platon_squeeze_void_volume
_platon_squeeze_void_count_electrons
_platon_squeeze_void_content
1 0.000 0.052 0.500 342 91 '8 H2O'
